data_4131338
loop_
_publ_author_name
'Chen, Dongping'
'Xu, Guangqing'
'Zhou, Qinghai'
'Chung, Lung Wa'
'Tang, Wenjun'

_publ_section_title
;
 Practical and Asymmetric Reductive Coupling of Isoquinolines Templated by
 Chiral Diborons.
;
_journal_issue 29
_journal_name_full 'Journal of the American Chemical Society'
_journal_page_first 9767
_journal_page_last 9770
_journal_paper_doi 10.1021/jacs.7b04256
_journal_volume 139
_journal_year 2017
_chemical_absolute_configuration unk
_chemical_formula_sum 'C28 H24 B2 O4'
_chemical_formula_weight 446.09
_space_group_crystal_system tetragonal
_space_group_IT_number 96
_space_group_name_Hall 'P 4nw 2abw'
_space_group_name_H-M_alt 'P 43 21 2'
_atom_sites_solution_hydrogens geom
_audit_creation_method SHELXL-2013
_cell_angle_alpha 90
_cell_angle_beta 90
_cell_angle_gamma 90
_cell_formula_units_Z 4
_cell_length_a 12.7229(8)
_cell_length_b 12.7229(8)
_cell_length_c 14.6505(13)
_cell_measurement_reflns_used 1731
_cell_measurement_temperature 293(2)
_cell_measurement_theta_max 41.191
_cell_measurement_theta_min 4.527
_cell_volume 2371.5(3)
_computing_cell_refinement 'Bruker SMART'
_computing_data_collection 'Bruker SMART'
_computing_data_reduction 'Bruker SHELXTL'
_computing_molecular_graphics 'Bruker SHELXTL'
_computing_publication_material 'Bruker SHELXTL'
_computing_structure_refinement 'SHELXL-2013 (Sheldrick, 2013)'
_computing_structure_solution 'Bruker SHELXTL'
_diffrn_ambient_temperature 293(2)
_diffrn_measured_fraction_theta_full 0.971
_diffrn_measured_fraction_theta_max 1.000
_diffrn_measurement_device_type 'CCD area detector'
_diffrn_measurement_method 'phi and omega scans'
_diffrn_radiation_type MoK\a
_diffrn_radiation_wavelength 0.71073
_diffrn_reflns_av_R_equivalents 0.0619
_diffrn_reflns_av_unetI/netI 0.0408
_diffrn_reflns_Laue_measured_fraction_full 0.971
_diffrn_reflns_Laue_measured_fraction_max 1.000
_diffrn_reflns_limit_h_max 15
_diffrn_reflns_limit_h_min -15
_diffrn_reflns_limit_k_max 15
_diffrn_reflns_limit_k_min -14
_diffrn_reflns_limit_l_max 17
_diffrn_reflns_limit_l_min -15
_diffrn_reflns_number 13169
_diffrn_reflns_point_group_measured_fraction_full 0.969
_diffrn_reflns_point_group_measured_fraction_max 1.000
_diffrn_reflns_theta_full 25.242
_diffrn_reflns_theta_max 24.993
_diffrn_reflns_theta_min 2.120
_exptl_absorpt_coefficient_mu 0.081
_exptl_absorpt_correction_T_max 0.7456
_exptl_absorpt_correction_T_min 0.6228
_exptl_absorpt_correction_type multi-scan
_exptl_absorpt_process_details sadabs
_exptl_crystal_colour colorless
_exptl_crystal_density_diffrn 1.249
_exptl_crystal_description prismatic
_exptl_crystal_F_000 936
_exptl_crystal_size_max 0.200
_exptl_crystal_size_mid 0.160
_exptl_crystal_size_min 0.130
_refine_diff_density_max 0.114
_refine_diff_density_min -0.115
_refine_diff_density_rms 0.031
_refine_ls_abs_structure_details
; 
 Flack x determined using 592 quotients [(I+)-(I-)]/[(I+)+(I-)] 
 (Parsons and Flack (2004), Acta Cryst. A60, s61). 
;
_refine_ls_abs_structure_Flack -1.1(10)
_refine_ls_extinction_coef 0.0046(18)
_refine_ls_extinction_expression Fc^*^=kFc[1+0.001xFc^2^\l^3^/sin(2\q)]^-1/4^
_refine_ls_extinction_method SHELXL
_refine_ls_goodness_of_fit_ref 1.100
_refine_ls_hydrogen_treatment constr
_refine_ls_matrix_type full
_refine_ls_number_parameters 156
_refine_ls_number_reflns 2089
_refine_ls_number_restraints 0
_refine_ls_restrained_S_all 1.100
_refine_ls_R_factor_all 0.0645
_refine_ls_R_factor_gt 0.0522
_refine_ls_shift/su_max 0.000
_refine_ls_shift/su_mean 0.000
_refine_ls_structure_factor_coef Fsqd
_refine_ls_weighting_details 'w=1/[\s^2^(Fo^2^)+(0.0521P)^2^+0.2389P] where P=(Fo^2^+2Fc^2^)/3'
_refine_ls_weighting_scheme calc
_refine_ls_wR_factor_gt 0.1120
_refine_ls_wR_factor_ref 0.1176
_reflns_Friedel_coverage 0.663
_reflns_Friedel_fraction_full 0.966
_reflns_Friedel_fraction_max 1.000
_reflns_number_gt 1757
_reflns_number_total 2089
_reflns_threshold_expression 'I > 2\s(I)'
_cod_data_source_file ja7b04256_si_004.cif
_cod_data_source_block cd17045
_cod_original_cell_volume 2371.5(4)
_cod_database_code 4131338
_shelx_space_group_comment
; 
The symmetry employed for this shelxl refinement is uniquely defined 
by the following loop, which should always be used as a source of 
symmetry information in preference to the above space-group names. 
They are only intended as comments. 
;
_shelx_estimated_absorpt_t_min 0.984
_shelx_estimated_absorpt_t_max 0.990
_shelxl_version_number 2013-4

loop_
_space_group_symop_operation_xyz
'x, y, z'
'-x, -y, z+1/2'
'-y+1/2, x+1/2, z+3/4'
'y+1/2, -x+1/2, z+1/4'
'-x+1/2, y+1/2, -z+3/4'
'x+1/2, -y+1/2, -z+1/4'
'y, x, -z'
'-y, -x, -z+1/2'

loop_
_atom_site_label
_atom_site_type_symbol
_atom_site_fract_x
_atom_site_fract_y
_atom_site_fract_z
_atom_site_U_iso_or_equiv
_atom_site_adp_type
_atom_site_occupancy
_atom_site_site_symmetry_order
_atom_site_calc_flag
_atom_site_refinement_flags_posn
_atom_site_refinement_flags_adp
_atom_site_refinement_flags_occupancy
B1 B 0.6241(3) 0.6241(3) 1.0000 0.0547(14) Uani 1 2 d S T P
B2 B 0.5290(3) 0.5290(3) 1.0000 0.0512(14) Uani 1 2 d S T P
O1 O 0.72012(18) 0.61115(18) 1.03935(15) 0.0565(6) Uani 1 1 d . . .
O2 O 0.42499(18) 0.55122(17) 1.00203(16) 0.0571(7) Uani 1 1 d . . .
C1 C 0.7739(3) 0.7106(3) 1.0362(2) 0.0480(8) Uani 1 1 d . . .
H1 H 0.7670 0.7453 1.0956 0.058 Uiso 1 1 calc R U .
C2 C 0.8884(3) 0.6991(3) 1.0137(2) 0.0486(8) Uani 1 1 d . . .
C3 C 0.9241(3) 0.6208(3) 0.9574(3) 0.0682(11) Uani 1 1 d . . .
H3 H 0.8773 0.5711 0.9346 0.082 Uiso 1 1 calc R U .
C4 C 1.0294(4) 0.6155(4) 0.9342(3) 0.0870(13) Uani 1 1 d . . .
H4 H 1.0528 0.5619 0.8962 0.104 Uiso 1 1 calc R U .
C5 C 1.0984(4) 0.6871(4) 0.9661(3) 0.0826(14) Uani 1 1 d . . .
H5 H 1.1692 0.6826 0.9506 0.099 Uiso 1 1 calc R U .
C6 C 1.0635(3) 0.7662(4) 1.0215(3) 0.0851(14) Uani 1 1 d . . .
H6 H 1.1105 0.8166 1.0426 0.102 Uiso 1 1 calc R U .
C7 C 0.9596(3) 0.7716(3) 1.0460(3) 0.0651(11) Uani 1 1 d . . .
H7 H 0.9371 0.8248 1.0849 0.078 Uiso 1 1 calc R U .
C8 C 0.3677(3) 0.4537(2) 0.9978(2) 0.0482(8) Uani 1 1 d . . .
H8 H 0.3224 0.4478 1.0517 0.058 Uiso 1 1 calc R U .
C9 C 0.3007(2) 0.4483(2) 0.9133(2) 0.0442(8) Uani 1 1 d . . .
C10 C 0.3246(3) 0.5042(3) 0.8360(2) 0.0573(9) Uani 1 1 d . . .
H10 H 0.3813 0.5503 0.8363 0.069 Uiso 1 1 calc R U .
C11 C 0.2654(3) 0.4925(3) 0.7578(2) 0.0669(11) Uani 1 1 d . . .
H11 H 0.2827 0.5306 0.7057 0.080 Uiso 1 1 calc R U .
C12 C 0.1820(3) 0.4257(3) 0.7561(2) 0.0606(10) Uani 1 1 d . . .
H12 H 0.1422 0.4182 0.7032 0.073 Uiso 1 1 calc R U .
C13 C 0.1571(3) 0.3702(3) 0.8322(3) 0.0654(11) Uani 1 1 d . . .
H13 H 0.1005 0.3239 0.8312 0.079 Uiso 1 1 calc R U .
C14 C 0.2151(3) 0.3820(3) 0.9110(2) 0.0623(10) Uani 1 1 d . . .
H14 H 0.1963 0.3448 0.9632 0.075 Uiso 1 1 calc R U .

loop_
_atom_site_aniso_label
_atom_site_aniso_U_11
_atom_site_aniso_U_22
_atom_site_aniso_U_33
_atom_site_aniso_U_23
_atom_site_aniso_U_13
_atom_site_aniso_U_12
B1 0.058(2) 0.058(2) 0.048(3) 0.006(2) -0.006(2) -0.007(3)
B2 0.055(2) 0.055(2) 0.043(3) 0.0028(19) -0.0028(19) -0.002(3)
O1 0.0544(14) 0.0514(14) 0.0638(14) 0.0167(11) -0.0093(12) -0.0087(12)
O2 0.0531(15) 0.0464(14) 0.0717(16) -0.0062(12) -0.0083(12) -0.0039(11)
C1 0.053(2) 0.0432(19) 0.0479(18) 0.0045(14) -0.0046(15) -0.0035(17)
C2 0.050(2) 0.044(2) 0.0517(18) 0.0092(16) -0.0101(16) -0.0016(16)
C3 0.060(2) 0.051(2) 0.093(3) -0.006(2) -0.011(2) 0.002(2)
C4 0.068(3) 0.088(3) 0.105(3) -0.004(3) 0.004(3) 0.024(3)
C5 0.052(3) 0.102(4) 0.093(3) 0.027(3) 0.001(2) 0.001(3)
C6 0.062(3) 0.091(4) 0.101(3) 0.023(3) -0.025(2) -0.027(3)
C7 0.062(3) 0.063(3) 0.071(2) -0.0002(19) -0.020(2) -0.006(2)
C8 0.0476(19) 0.0473(19) 0.0495(18) 0.0005(16) -0.0005(15) -0.0060(15)
C9 0.0433(19) 0.0436(19) 0.0456(17) 0.0058(14) 0.0022(14) 0.0020(15)
C10 0.051(2) 0.063(2) 0.058(2) 0.0136(18) -0.0026(17) -0.0091(17)
C11 0.059(2) 0.087(3) 0.055(2) 0.024(2) 0.0006(19) 0.005(2)
C12 0.047(2) 0.087(3) 0.048(2) -0.0006(19) -0.0052(17) 0.013(2)
C13 0.044(2) 0.085(3) 0.067(2) 0.004(2) -0.0052(18) -0.014(2)
C14 0.054(2) 0.076(3) 0.057(2) 0.0147(19) 0.0026(18) -0.015(2)

loop_
_atom_type_symbol
_atom_type_description
_atom_type_scat_dispersion_real
_atom_type_scat_dispersion_imag
_atom_type_scat_source
C C 0.0033 0.0016 'International Tables Vol C Tables 4.2.6.8 and 6.1.1.4'
H H 0.0000 0.0000 'International Tables Vol C Tables 4.2.6.8 and 6.1.1.4'
B B 0.0013 0.0007 'International Tables Vol C Tables 4.2.6.8 and 6.1.1.4'
O O 0.0106 0.0060 'International Tables Vol C Tables 4.2.6.8 and 6.1.1.4'

loop_
_geom_angle_atom_site_label_1
_geom_angle_atom_site_label_2
_geom_angle_atom_site_label_3
_geom_angle
_geom_angle_site_symmetry_1
_geom_angle_site_symmetry_3
O1 B1 O1 113.4(5) 7_557 .
O1 B1 B2 123.3(2) 7_557 .
O1 B1 B2 123.3(2) . .
O2 B2 O2 114.2(4) 7_557 .
O2 B2 B1 122.9(2) 7_557 .
O2 B2 B1 122.9(2) . .
B1 O1 C1 107.9(3) . .
B2 O2 C8 108.3(3) . .
O1 C1 C2 112.5(3) . .
O1 C1 C1 103.37(16) . 7_557
C2 C1 C1 113.8(3) . 7_557
O1 C1 H1 109.0 . .
C2 C1 H1 109.0 . .
C1 C1 H1 109.0 7_557 .
C3 C2 C7 118.4(4) . .
C3 C2 C1 121.6(3) . .
C7 C2 C1 119.9(3) . .
C2 C3 C4 120.2(4) . .
C2 C3 H3 119.9 . .
C4 C3 H3 119.9 . .
C5 C4 C3 120.9(4) . .
C5 C4 H4 119.6 . .
C3 C4 H4 119.6 . .
C4 C5 C6 119.4(4) . .
C4 C5 H5 120.3 . .
C6 C5 H5 120.3 . .
C5 C6 C7 120.4(4) . .
C5 C6 H6 119.8 . .
C7 C6 H6 119.8 . .
C6 C7 C2 120.6(4) . .
C6 C7 H7 119.7 . .
C2 C7 H7 119.7 . .
O2 C8 C9 111.2(3) . .
O2 C8 C8 104.42(15) . 7_557
C9 C8 C8 113.8(3) . 7_557
O2 C8 H8 109.1 . .
C9 C8 H8 109.1 . .
C8 C8 H8 109.1 7_557 .
C10 C9 C14 118.3(3) . .
C10 C9 C8 122.0(3) . .
C14 C9 C8 119.7(3) . .
C9 C10 C11 120.6(3) . .
C9 C10 H10 119.7 . .
C11 C10 H10 119.7 . .
C12 C11 C10 120.6(3) . .
C12 C11 H11 119.7 . .
C10 C11 H11 119.7 . .
C13 C12 C11 119.5(3) . .
C13 C12 H12 120.2 . .
C11 C12 H12 120.2 . .
C12 C13 C14 120.4(4) . .
C12 C13 H13 119.8 . .
C14 C13 H13 119.8 . .
C9 C14 C13 120.6(3) . .
C9 C14 H14 119.7 . .
C13 C14 H14 119.7 . .

loop_
_geom_bond_atom_site_label_1
_geom_bond_atom_site_label_2
_geom_bond_distance
_geom_bond_site_symmetry_2
B1 O1 1.361(4) 7_557
B1 O1 1.361(4) .
B1 B2 1.711(8) .
B2 O2 1.353(4) 7_557
B2 O2 1.353(4) .
O1 C1 1.439(4) .
O2 C8 1.441(4) .
C1 C2 1.501(5) .
C1 C1 1.556(6) 7_557
C1 H1 0.9800 .
C2 C3 1.370(5) .
C2 C7 1.378(5) .
C3 C4 1.384(6) .
C3 H3 0.9300 .
C4 C5 1.349(6) .
C4 H4 0.9300 .
C5 C6 1.367(6) .
C5 H5 0.9300 .
C6 C7 1.372(6) .
C6 H6 0.9300 .
C7 H7 0.9300 .
C8 C9 1.505(4) .
C8 C8 1.549(6) 7_557
C8 H8 0.9800 .
C9 C10 1.371(4) .
C9 C14 1.378(5) .
C10 C11 1.380(5) .
C10 H10 0.9300 .
C11 C12 1.360(5) .
C11 H11 0.9300 .
C12 C13 1.357(5) .
C12 H12 0.9300 .
C13 C14 1.379(5) .
C13 H13 0.9300 .
C14 H14 0.9300 .

loop_
_geom_torsion_atom_site_label_1
_geom_torsion_atom_site_label_2
_geom_torsion_atom_site_label_3
_geom_torsion_atom_site_label_4
_geom_torsion
_geom_torsion_site_symmetry_1
_geom_torsion_site_symmetry_4
O1 B1 B2 O2 148.04(17) 7_557 7_557
O1 B1 B2 O2 -31.96(17) . 7_557
O1 B1 B2 O2 -31.96(17) 7_557 .
O1 B1 B2 O2 148.04(17) . .
O1 B1 O1 C1 7.05(15) 7_557 .
B2 B1 O1 C1 -172.95(15) . .
O2 B2 O2 C8 -2.23(15) 7_557 .
B1 B2 O2 C8 177.77(15) . .
B1 O1 C1 C2 -139.9(2) . .
B1 O1 C1 C1 -16.7(4) . 7_557
O1 C1 C2 C3 32.6(4) . .
C1 C1 C2 C3 -84.5(4) 7_557 .
O1 C1 C2 C7 -150.9(3) . .
C1 C1 C2 C7 92.0(4) 7_557 .
C7 C2 C3 C4 0.2(6) . .
C1 C2 C3 C4 176.7(3) . .
C2 C3 C4 C5 -0.3(7) . .
C3 C4 C5 C6 -0.5(7) . .
C4 C5 C6 C7 1.4(7) . .
C5 C6 C7 C2 -1.5(6) . .
C3 C2 C7 C6 0.7(5) . .
C1 C2 C7 C6 -175.8(3) . .
B2 O2 C8 C9 -117.8(2) . .
B2 O2 C8 C8 5.3(4) . 7_557
O2 C8 C9 C10 25.3(4) . .
C8 C8 C9 C10 -92.3(3) 7_557 .
O2 C8 C9 C14 -157.7(3) . .
C8 C8 C9 C14 84.7(4) 7_557 .
C14 C9 C10 C11 -1.1(5) . .
C8 C9 C10 C11 175.9(3) . .
C9 C10 C11 C12 0.3(6) . .
C10 C11 C12 C13 0.0(6) . .
C11 C12 C13 C14 0.7(6) . .
C10 C9 C14 C13 1.7(6) . .
C8 C9 C14 C13 -175.3(3) . .
C12 C13 C14 C9 -1.5(6) . .
